data_7708867
loop_
_publ_author_name
'Yao, Qing-Xia'
'Tian, Miaomiao'
'Zheng, Jun'
'Xue, Jintang'
'Pan, Xuze'
'Zhou, Dandan'
'Li, Yun-Wu'
'Duan, Wen-zeng'
'Su, Jie'
'Huang, Xianqiang'

_publ_section_title
;
 A series of microporous and robust Ln-MOFs showing luminescent properties
 and catalytic performances towards Knoevenagel reactions
;
_journal_name_full 'Dalton Transactions'
_journal_paper_doi 10.1039/D1DT03188K
_journal_year 2021
_chemical_formula_moiety 'C25 H21 N2 O7 Tb, C4 H9 N O'
_chemical_formula_sum 'C29 H30 N3 O8 Tb'
_chemical_formula_weight 707.48
_space_group_crystal_system triclinic
_space_group_IT_number 2
_space_group_name_Hall '-P 1'
_space_group_name_H-M_alt 'P -1'
_atom_sites_solution_hydrogens geom
_atom_sites_solution_primary iterative
_audit_creation_date 2021-11-15
_audit_creation_method
;
Olex2 1.5
(compiled 2021.08.20 svn.r13c46975 for OlexSys, GUI svn.r6396)
;
_audit_update_record
;
2021-11-15 deposited with the CCDC.	2021-11-16 downloaded from the CCDC.
;
_cell_angle_alpha 112.117(3)
_cell_angle_beta 92.467(2)
_cell_angle_gamma 107.814(2)
_cell_formula_units_Z 2
_cell_length_a 8.9166(2)
_cell_length_b 13.3917(4)
_cell_length_c 13.7454(5)
_cell_measurement_reflns_used 12113
_cell_measurement_temperature 293(2)
_cell_measurement_theta_max 30.6610
_cell_measurement_theta_min 2.4200
_cell_volume 1424.16(9)
_computing_cell_refinement 'CrysAlisPro 1.171.39.29a (Rigaku Oxford Diffraction, 2015)'
_computing_data_collection 'CrysAlisPro 1.171.39.29a (Rigaku Oxford Diffraction, 2015)'
_computing_data_reduction 'CrysAlisPro 1.171.39.29a (Rigaku Oxford Diffraction, 2015)'
_computing_molecular_graphics 'Olex2 1.5 (Dolomanov et al., 2009)'
_computing_publication_material 'Olex2 1.5 (Dolomanov et al., 2009)'
_computing_structure_refinement 'SHELXL 2018/3 (Sheldrick, 2015)'
_computing_structure_solution 'olex2.solve 1.5 (Bourhis et al., 2015)'
_diffrn_ambient_temperature 293
_diffrn_measured_fraction_theta_full 0.999
_diffrn_measured_fraction_theta_max 0.842
_diffrn_measurement_device 'four-circle diffractometer'
_diffrn_measurement_device_type 'XtaLAB Synergy R, DW system, HyPix'
_diffrn_radiation_type MoK\a
_diffrn_radiation_wavelength 0.71073
_diffrn_reflns_av_unetI/netI 0.0571
_diffrn_reflns_Laue_measured_fraction_full 0.999
_diffrn_reflns_Laue_measured_fraction_max 0.842
_diffrn_reflns_limit_h_max 11
_diffrn_reflns_limit_h_min -11
_diffrn_reflns_limit_k_max 17
_diffrn_reflns_limit_k_min -19
_diffrn_reflns_limit_l_max 18
_diffrn_reflns_limit_l_min -13
_diffrn_reflns_number 7507
_diffrn_reflns_point_group_measured_fraction_full 0.999
_diffrn_reflns_point_group_measured_fraction_max 0.842
_diffrn_reflns_theta_full 25.242
_diffrn_reflns_theta_max 30.786
_diffrn_reflns_theta_min 2.439
_exptl_absorpt_coefficient_mu 2.538
_exptl_absorpt_correction_T_max 1.00000
_exptl_absorpt_correction_T_min 0.83205
_exptl_absorpt_correction_type multi-scan
_exptl_absorpt_process_details
;
CrysAlisPro 1.171.39.29a (Rigaku Oxford Diffraction, 2015)
Empirical absorption correction using spherical harmonics,
 implemented in SCALE3 ABSPACK scaling algorithm.
;
_exptl_crystal_colour colorless
_exptl_crystal_density_diffrn 1.650
_exptl_crystal_description block
_exptl_crystal_F_000 708
_exptl_crystal_size_max 0.12
_exptl_crystal_size_mid 0.09
_exptl_crystal_size_min 0.06
_refine_diff_density_max 1.927
_refine_diff_density_min -1.532
_refine_diff_density_rms 0.169
_refine_ls_extinction_method none
_refine_ls_goodness_of_fit_ref 1.169
_refine_ls_hydrogen_treatment constr
_refine_ls_matrix_type full
_refine_ls_number_parameters 370
_refine_ls_number_reflns 7507
_refine_ls_number_restraints 105
_refine_ls_restrained_S_all 1.163
_refine_ls_R_factor_all 0.0532
_refine_ls_R_factor_gt 0.0489
_refine_ls_shift/su_max 0.000
_refine_ls_shift/su_mean 0.000
_refine_ls_structure_factor_coef Fsqd
_refine_ls_weighting_details 'w=1/[\s^2^(Fo^2^)+(0.0374P)^2^+5.5256P] where P=(Fo^2^+2Fc^2^)/3'
_refine_ls_weighting_scheme calc
_refine_ls_wR_factor_gt 0.1191
_refine_ls_wR_factor_ref 0.1216
_reflns_Friedel_coverage 0.000
_reflns_number_gt 6926
_reflns_number_total 7507
_reflns_threshold_expression 'I > 2\s(I)'
_cod_data_source_file d1dt03188k2.cif
_cod_data_source_block 1-Tb_tw
_cod_depositor_comments
;
The following automatic conversions were performed:

data name '__diffrn_measurement_device' was replaced with
'_diffrn_measurement_device'.

Automatic conversion script
Id: cif_correct_tags 7550 2019-12-06 10:49:48Z antanas 
;
_cod_original_cell_volume 1424.15(8)
_cod_database_code 7708867
_shelx_shelxl_version_number 2018/3
_shelx_space_group_comment
;
The symmetry employed for this shelxl refinement is uniquely defined
by the following loop, which should always be used as a source of
symmetry information in preference to the above space-group names.
They are only intended as comments.
;
_olex2_refinement_description
;
1. Twinned data refinement
 Scales: 0.778(2)
 0.222(2)
2. Fixed Uiso
 At 1.2 times of:
  All C(H) groups
 At 1.5 times of:
  All C(H,H,H) groups
3. Restrained distances
 O7A-C22A = O7B-C22B
 1.2 with sigma of 0.02
 N1B-C1A = N1A-C1B = N1B-C8A = N1A-C8B = N1B-C15A = N1A-C15B
 1.49 with sigma of 0.02
 C22A-N2A = C22B-N2B
 1.27 with sigma of 0.02
 N2A-C24A = N2A-C25A = N2B-C24B = N2B-C25B
 1.5 with sigma of 0.02
 C22A-C23A = C22B-C23B
 1.54 with sigma of 0.02
 C4A-C7 = C4B-C7 = C18A-C21 = C18B-C21
 1.52 with sigma of 0.02
 Tb1-O7A \\sim Tb1-O7B
 with sigma of 0.02
4. Restrained planarity
 O7A, N2A, C22A, C23A, C24A, C25A
 with sigma of 0.1
 O7B, N2B, C22B, C23B, C24B, C25B
 with sigma of 0.1
5. Uiso/Uaniso restraints and constraints
Uanis(C24A) \\sim Ueq, Uanis(C25A) \\sim Ueq: with sigma of 0.02 and sigma for
terminal atoms of 0.04
Uanis(C1A) \\sim Ueq, Uanis(C2A) \\sim Ueq, Uanis(C3A) \\sim Ueq, Uanis(C4A)
\\sim Ueq, Uanis(C5A) \\sim Ueq, Uanis(C6A) \\sim Ueq, Uanis(C1B) \\sim Ueq,
Uanis(C2B) \\sim Ueq, Uanis(C3B) \\sim Ueq, Uanis(C4B) \\sim Ueq, Uanis(C5B)
\\sim Ueq, Uanis(C6B) \\sim Ueq: with sigma of 0.02 and sigma for terminal
atoms of 0.04
Uanis(N1B) = Uanis(N1A)
Uanis(O7A) = Uanis(O7B)
Uanis(N2A) = Uanis(N2B)
Uanis(C22A) = Uanis(C22B)
Uanis(C23A) = Uanis(C23B)
Uanis(C24A) = Uanis(C24B)
Uanis(C25A) = Uanis(C25B) = Uanis(C28)
Uanis(C8A) = Uanis(C8B)
Uanis(C9A) = Uanis(C9B)
Uanis(C10A) = Uanis(C10B)
Uanis(C11A) = Uanis(C11B)
Uanis(C12A) = Uanis(C12B)
Uanis(C13A) = Uanis(C13B)
Uanis(C1A) = Uanis(C1B)
Uanis(C2A) = Uanis(C2B)
Uanis(C3A) = Uanis(C3B)
Uanis(C4A) = Uanis(C4B)
Uanis(C5A) = Uanis(C5B)
Uanis(C6A) = Uanis(C6B)
Uanis(C15A) = Uanis(C15B)
Uanis(C16A) = Uanis(C16B)
Uanis(C17A) = Uanis(C17B)
Uanis(C18A) = Uanis(C18B) = Uanis(C4A)
Uanis(C19A) = Uanis(C19B)
Uanis(C20A) = Uanis(C20B)
6. Others
 Sof(O7B)=Sof(N2B)=Sof(C22B)=Sof(C23B)=Sof(H23D)=Sof(H23E)=Sof(H23F)=Sof(C24B)=
 Sof(H24D)=Sof(H24E)=Sof(H24F)=Sof(C25B)=Sof(H25D)=Sof(H25E)=Sof(H25F)=1-FVAR(1)
 Sof(O7A)=Sof(N2A)=Sof(C22A)=Sof(C23A)=Sof(H23A)=Sof(H23B)=Sof(H23C)=Sof(C24A)=
 Sof(H24A)=Sof(H24B)=Sof(H24C)=Sof(C25A)=Sof(H25A)=Sof(H25B)=Sof(H25C)=FVAR(1)
 Fixed Sof: N1B(0.5) N1A(0.5) C1A(0.5) C2A(0.5) H2A(0.5) C3A(0.5) H3A(0.5)
 C4A(0.5) C5A(0.5) H5A(0.5) C6A(0.5) H6A(0.5) C1B(0.5) C2B(0.5) H2B(0.5)
 C3B(0.5) H3B(0.5) C4B(0.5) C5B(0.5) H5B(0.5) C6B(0.5) H6B(0.5) C8A(0.5)
 C9A(0.5) H9A(0.5) C10A(0.5) H10A(0.5) C11A(0.5) C12A(0.5) H12A(0.5) C13A(0.5)
 H13A(0.5) C8B(0.5) C9B(0.5) H9B(0.5) C10B(0.5) H10B(0.5) C11B(0.5) C12B(0.5)
 H12B(0.5) C13B(0.5) H13B(0.5) C15A(0.5) C16A(0.5) H16A(0.5) C17A(0.5)
 H17A(0.5) C18A(0.5) C19A(0.5) H19A(0.5) C20A(0.5) H20A(0.5) C15B(0.5)
 C16B(0.5) H16B(0.5) C17B(0.5) H17B(0.5) C18B(0.5) C19B(0.5) H19B(0.5)
 C20B(0.5) H20B(0.5)
7.a Aromatic/amide H refined with riding coordinates:
 C2A(H2A), C3A(H3A), C5A(H5A), C6A(H6A), C2B(H2B), C3B(H3B), C5B(H5B),
 C6B(H6B), C9A(H9A), C10A(H10A), C12A(H12A), C13A(H13A), C9B(H9B), C10B(H10B),
 C12B(H12B), C13B(H13B), C16A(H16A), C17A(H17A), C19A(H19A), C20A(H20A),
 C16B(H16B), C17B(H17B), C19B(H19B), C20B(H20B)
7.b Fitted hexagon refined as free rotating group:
 C1A(C2A,C3A,C4A,C5A,C6A), C1B(C2B,C3B,C4B,C5B,C6B), C8A(C9A,C10A,C11A,C12A,
 C13A), C8B(C9B,C10B,C11B,C12B,C13B), C15A(C16A,C17A,C18A,C19A,C20A), C15B(C16B,
 C17B,C18B,C19B,C20B)
7.c Idealised Me refined with riding coordinates:
 C23A(H23A,H23B,H23C), C23B(H23D,H23E,H23F)
7.d Idealised Me refined as rotating group:
 C24A(H24A,H24B,H24C), C24B(H24D,H24E,H24F), C25A(H25A,H25B,H25C), C25B(H25D,
 H25E,H25F), C27(H27A,H27B,H27C), C28(H28A,H28B,H28C), C29(H29A,H29B,H29C)
;
_olex2_submission_special_instructions 'No special instructions were received'

loop_
_space_group_symop_operation_xyz
'x, y, z'
'-x, -y, -z'

loop_
_atom_site_label
_atom_site_type_symbol
_atom_site_fract_x
_atom_site_fract_y
_atom_site_fract_z
_atom_site_U_iso_or_equiv
_atom_site_adp_type
_atom_site_occupancy
_atom_site_site_symmetry_order
_atom_site_calc_flag
_atom_site_refinement_flags_posn
_atom_site_refinement_flags_adp
_atom_site_refinement_flags_occupancy
_atom_site_disorder_assembly
_atom_site_disorder_group
Tb1 Tb 0.25030(3) 0.05225(2) -0.01050(2) 0.01884(8) Uani 1 1 d D . . . .
O1 O 0.1253(6) 0.1653(4) 0.0960(3) 0.0402(12) Uani 1 1 d . . . . .
O2 O -0.1187(6) 0.1386(4) 0.1340(3) 0.0389(11) Uani 1 1 d . . . . .
O3 O 0.1535(5) 0.9518(4) 0.0939(4) 0.0343(10) Uani 1 1 d . . . . .
O4 O -0.0911(5) 0.9239(4) 0.1344(3) 0.0323(10) Uani 1 1 d . . . . .
O5 O 0.4317(5) 1.0044(4) 0.8844(3) 0.0306(9) Uani 1 1 d . . . . .
O6 O 0.5467(5) 0.8730(4) 0.8642(3) 0.0328(10) Uani 1 1 d . . . . .
O7A O 0.3970(18) 0.2416(8) 0.0067(14) 0.029(2) Uani 0.539(6) 1 d D . P A 1
O7B O 0.421(2) 0.2236(10) -0.0207(16) 0.029(2) Uani 0.461(6) 1 d D . P A 2
N1B N 0.211(2) 0.6824(18) 0.3784(14) 0.027(3) Uani 0.5 1 d . . P B 2
N1A N 0.156(2) 0.6824(18) 0.3950(14) 0.027(3) Uani 0.5 1 d . . P C 1
N2A N 0.6526(14) 0.3508(11) 0.0340(13) 0.072(4) Uani 0.539(6) 1 d D . P A 1
N2B N 0.5799(16) 0.3892(12) -0.0113(15) 0.072(4) Uani 0.461(6) 1 d D . P A 2
C1A C 0.1280(17) 0.5596(11) 0.3338(18) 0.019(3) Uani 0.5 1 d G U P C 1
C2A C 0.003(2) 0.4777(17) 0.3492(19) 0.023(3) Uani 0.5 1 d G U P C 1
H2A H -0.059392 0.501147 0.401615 0.028 Uiso 0.5 1 calc R U P C 1
C3A C -0.029(3) 0.3614(15) 0.288(2) 0.026(2) Uani 0.5 1 d G U P C 1
H3A H -0.114448 0.305406 0.298561 0.031 Uiso 0.5 1 calc R U P C 1
C4A C 0.063(3) 0.3271(12) 0.211(2) 0.0194(15) Uani 0.5 1 d DG U P C 1
C5A C 0.187(3) 0.4090(18) 0.1960(19) 0.035(3) Uani 0.5 1 d G U P C 1
H5A H 0.249949 0.385502 0.143621 0.042 Uiso 0.5 1 calc R U P C 1
C6A C 0.220(2) 0.5253(16) 0.257(2) 0.036(3) Uani 0.5 1 d G U P C 1
H6A H 0.305007 0.581245 0.246675 0.044 Uiso 0.5 1 calc R U P C 1
C1B C 0.1746(16) 0.5631(11) 0.3277(18) 0.019(3) Uani 0.5 1 d G U P B 2
C2B C 0.045(2) 0.4900(17) 0.3489(19) 0.023(3) Uani 0.5 1 d G U P B 2
H2B H -0.011748 0.520872 0.402732 0.028 Uiso 0.5 1 calc R U P B 2
C3B C -0.002(3) 0.3717(15) 0.291(2) 0.026(2) Uani 0.5 1 d G U P B 2
H3B H -0.090744 0.321767 0.305830 0.031 Uiso 0.5 1 calc R U P B 2
C4B C 0.081(3) 0.3265(11) 0.213(2) 0.0194(15) Uani 0.5 1 d DG U P B 2
C5B C 0.210(3) 0.3996(18) 0.1914(19) 0.035(3) Uani 0.5 1 d G U P B 2
H5B H 0.267067 0.368758 0.137571 0.042 Uiso 0.5 1 calc R U P B 2
C6B C 0.257(2) 0.5179(16) 0.249(2) 0.036(3) Uani 0.5 1 d G U P B 2
H6B H 0.346065 0.567864 0.234472 0.044 Uiso 0.5 1 calc R U P B 2
C7 C 0.0231(7) 0.2004(4) 0.1418(4) 0.0241(11) Uani 1 1 d D . . . .
C8A C 0.1260(16) 0.7441(10) 0.3347(11) 0.024(3) Uani 0.5 1 d G . P C 1
C9A C -0.0264(13) 0.7115(14) 0.2782(16) 0.032(3) Uani 0.5 1 d G . P C 1
H9A H -0.111593 0.649847 0.281001 0.038 Uiso 0.5 1 calc R U P C 1
C10A C -0.0542(11) 0.7690(19) 0.2175(16) 0.031(3) Uani 0.5 1 d G . P C 1
H10A H -0.158374 0.746658 0.178889 0.037 Uiso 0.5 1 calc R U P C 1
C11A C 0.0705(16) 0.8591(16) 0.2134(11) 0.022(2) Uani 0.5 1 d G . P C 1
C12A C 0.2229(13) 0.8917(9) 0.2699(8) 0.029(2) Uani 0.5 1 d G . P C 1
H12A H 0.308106 0.953347 0.267060 0.035 Uiso 0.5 1 calc R U P C 1
C13A C 0.2507(10) 0.8342(9) 0.3305(8) 0.031(2) Uani 0.5 1 d G . P C 1
H13A H 0.354891 0.856537 0.369173 0.037 Uiso 0.5 1 calc R U P C 1
C8B C 0.1717(16) 0.7412(10) 0.3183(11) 0.024(3) Uani 0.5 1 d G . P B 2
C9B C 0.0136(13) 0.7328(15) 0.2961(15) 0.032(3) Uani 0.5 1 d G . P B 2
H9B H -0.067666 0.688269 0.320687 0.038 Uiso 0.5 1 calc R U P B 2
C10B C -0.0256(10) 0.789(2) 0.2379(16) 0.031(3) Uani 0.5 1 d G . P B 2
H10B H -0.133648 0.783574 0.222683 0.037 Uiso 0.5 1 calc R U P B 2
C11B C 0.0933(16) 0.8544(16) 0.2019(12) 0.022(2) Uani 0.5 1 d G . P B 2
C12B C 0.2514(14) 0.8629(9) 0.2242(8) 0.029(2) Uani 0.5 1 d G . P B 2
H12B H 0.332606 0.907395 0.199576 0.035 Uiso 0.5 1 calc R U P B 2
C13B C 0.2906(11) 0.8063(9) 0.2824(8) 0.031(2) Uani 0.5 1 d G . P B 2
H13B H 0.398592 0.812092 0.297581 0.037 Uiso 0.5 1 calc R U P B 2
C14 C 0.0453(7) 0.9162(5) 0.1399(4) 0.0258(12) Uani 1 1 d . . . . .
C15A C 0.2303(18) 0.738(2) 0.5000(10) 0.019(3) Uani 0.5 1 d G . P C 1
C16A C 0.2136(19) 0.842(2) 0.5611(14) 0.021(3) Uani 0.5 1 d G . P C 1
H16A H 0.150333 0.872054 0.530318 0.025 Uiso 0.5 1 calc R U P C 1
C17A C 0.290(3) 0.9028(16) 0.6672(15) 0.024(3) Uani 0.5 1 d G . P C 1
H17A H 0.278330 0.974128 0.708926 0.029 Uiso 0.5 1 calc R U P C 1
C18A C 0.382(3) 0.8592(19) 0.7122(11) 0.0194(15) Uani 0.5 1 d DG . P C 1
C19A C 0.399(4) 0.755(2) 0.6512(16) 0.0215(17) Uani 0.5 1 d G . P C 1
H19A H 0.462241 0.724992 0.681974 0.026 Uiso 0.5 1 calc R U P C 1
C20A C 0.323(3) 0.6942(18) 0.5451(15) 0.020(3) Uani 0.5 1 d G . P C 1
H20A H 0.334245 0.622917 0.503366 0.024 Uiso 0.5 1 calc R U P C 1
C15B C 0.2746(18) 0.742(2) 0.4913(10) 0.019(3) Uani 0.5 1 d G . P B 2
C16B C 0.258(2) 0.846(2) 0.5527(14) 0.021(3) Uani 0.5 1 d G . P B 2
H16B H 0.205683 0.880826 0.520294 0.025 Uiso 0.5 1 calc R U P B 2
C17B C 0.320(3) 0.9003(17) 0.6616(14) 0.024(3) Uani 0.5 1 d G . P B 2
H17B H 0.308480 0.971656 0.703531 0.029 Uiso 0.5 1 calc R U P B 2
C18B C 0.397(3) 0.8499(19) 0.7090(10) 0.0194(15) Uani 0.5 1 d DG . P B 2
C19B C 0.413(4) 0.746(2) 0.6476(16) 0.0215(17) Uani 0.5 1 d G . P B 2
H19B H 0.465702 0.711100 0.679983 0.026 Uiso 0.5 1 calc R U P B 2
C20B C 0.352(3) 0.6916(18) 0.5387(15) 0.020(3) Uani 0.5 1 d G . P B 2
H20B H 0.362906 0.620268 0.496746 0.024 Uiso 0.5 1 calc R U P B 2
C21 C 0.4607(6) 0.9153(5) 0.8281(4) 0.0253(11) Uani 1 1 d D . . . .
C22A C 0.5183(19) 0.2821(13) -0.0253(13) 0.051(4) Uani 0.539(6) 1 d D . P A 1
C22B C 0.556(2) 0.2947(15) -0.0011(14) 0.051(4) Uani 0.461(6) 1 d D . P A 2
C23A C 0.504(2) 0.2503(16) -0.1450(11) 0.063(3) Uani 0.539(6) 1 d D . P A 1
H23A H 0.406733 0.183349 -0.182864 0.094 Uiso 0.539(6) 1 calc R U P A 1
H23B H 0.597699 0.231930 -0.169330 0.094 Uiso 0.539(6) 1 calc R U P A 1
H23C H 0.498004 0.315319 -0.159706 0.094 Uiso 0.539(6) 1 calc R U P A 1
C23B C 0.699(2) 0.2687(19) 0.0383(15) 0.063(3) Uani 0.461(6) 1 d D . P A 2
H23D H 0.719866 0.300748 0.116453 0.094 Uiso 0.461(6) 1 calc R U P A 2
H23E H 0.794775 0.303500 0.013366 0.094 Uiso 0.461(6) 1 calc R U P A 2
H23F H 0.674188 0.185286 0.009850 0.094 Uiso 0.461(6) 1 calc R U P A 2
C24A C 0.806(2) 0.401(2) 0.006(2) 0.096(6) Uani 0.539(6) 1 d D U P A 1
H24A H 0.879726 0.363316 0.017609 0.143 Uiso 0.539(6) 1 calc R U P A 1
H24B H 0.850604 0.483159 0.051942 0.143 Uiso 0.539(6) 1 calc R U P A 1
H24C H 0.789258 0.388849 -0.068534 0.143 Uiso 0.539(6) 1 calc R U P A 1
C24B C 0.442(3) 0.409(2) -0.056(2) 0.096(6) Uani 0.461(6) 1 d D . P A 2
H24D H 0.387274 0.343739 -0.123809 0.143 Uiso 0.461(6) 1 calc R U P A 2
H24E H 0.480943 0.479591 -0.067307 0.143 Uiso 0.461(6) 1 calc R U P A 2
H24F H 0.367489 0.416165 -0.005414 0.143 Uiso 0.461(6) 1 calc R U P A 2
C25A C 0.659(3) 0.3860(17) 0.1533(14) 0.083(3) Uani 0.539(6) 1 d D U P A 1
H25A H 0.617839 0.449181 0.182044 0.125 Uiso 0.539(6) 1 calc R U P A 1
H25B H 0.770441 0.411350 0.188468 0.125 Uiso 0.539(6) 1 calc R U P A 1
H25C H 0.593952 0.320309 0.166341 0.125 Uiso 0.539(6) 1 calc R U P A 1
C25B C 0.747(2) 0.4767(19) 0.013(2) 0.083(3) Uani 0.461(6) 1 d D . P A 2
H25D H 0.799206 0.493692 0.084714 0.125 Uiso 0.461(6) 1 calc R U P A 2
H25E H 0.739578 0.547419 0.011073 0.125 Uiso 0.461(6) 1 calc R U P A 2
H25F H 0.808881 0.445679 -0.039627 0.125 Uiso 0.461(6) 1 calc R U P A 2
O8 O 0.6203(8) 0.6833(6) 0.3520(5) 0.0715(19) Uani 1 1 d . . . . .
N3 N 0.7450(10) 0.7432(9) 0.5180(7) 0.076(2) Uani 1 1 d . . . . .
C26 C 0.6896(12) 0.7546(12) 0.4387(10) 0.085(4) Uani 1 1 d . . . . .
C27 C 0.7220(16) 0.8879(10) 0.4658(12) 0.107(5) Uani 1 1 d . . . . .
H27A H 0.696749 0.896611 0.399983 0.160 Uiso 1 1 calc R U . . .
H27B H 0.834844 0.932948 0.497870 0.160 Uiso 1 1 calc R U . . .
H27C H 0.654174 0.915552 0.516075 0.160 Uiso 1 1 calc R U . . .
C28 C 0.7113(14) 0.6181(9) 0.4982(10) 0.083(3) Uani 1 1 d . . . . .
H28A H 0.652868 0.568317 0.425237 0.125 Uiso 1 1 calc R U . . .
H28B H 0.646621 0.599615 0.549065 0.125 Uiso 1 1 calc R U . . .
H28C H 0.812742 0.605619 0.507525 0.125 Uiso 1 1 calc R U . . .
C29 C 0.8241(11) 0.8296(8) 0.6267(7) 0.062(2) Uani 1 1 d . . . . .
H29A H 0.850804 0.906903 0.628327 0.093 Uiso 1 1 calc R U . . .
H29B H 0.922373 0.818314 0.647113 0.093 Uiso 1 1 calc R U . . .
H29C H 0.751747 0.820985 0.677024 0.093 Uiso 1 1 calc R U . . .

loop_
_atom_site_aniso_label
_atom_site_aniso_U_11
_atom_site_aniso_U_22
_atom_site_aniso_U_33
_atom_site_aniso_U_23
_atom_site_aniso_U_13
_atom_site_aniso_U_12
Tb1 0.02119(13) 0.01487(13) 0.01921(13) 0.00460(9) -0.00078(8) 0.00821(9)
O1 0.052(3) 0.039(3) 0.032(2) 0.002(2) 0.005(2) 0.035(2)
O2 0.050(3) 0.017(2) 0.031(2) 0.0003(17) 0.007(2) -0.0014(19)
O3 0.034(2) 0.035(3) 0.039(2) 0.022(2) 0.0046(19) 0.010(2)
O4 0.032(2) 0.036(2) 0.034(2) 0.0164(19) -0.0027(17) 0.0162(19)
O5 0.023(2) 0.035(2) 0.0181(19) -0.0022(16) 0.0026(15) 0.0057(18)
O6 0.031(2) 0.034(2) 0.024(2) 0.0077(18) -0.0083(16) 0.0072(19)
O7A 0.025(5) 0.021(4) 0.044(9) 0.012(5) 0.009(3) 0.013(3)
O7B 0.025(5) 0.021(4) 0.044(9) 0.012(5) 0.009(3) 0.013(3)
N1B 0.053(11) 0.018(3) 0.011(5) 0.001(3) 0.000(5) 0.018(7)
N1A 0.053(11) 0.018(3) 0.011(5) 0.001(3) 0.000(5) 0.018(7)
N2A 0.033(5) 0.046(6) 0.132(11) 0.045(7) -0.013(6) 0.001(4)
N2B 0.033(5) 0.046(6) 0.132(11) 0.045(7) -0.013(6) 0.001(4)
C1A 0.021(8) 0.017(3) 0.016(3) 0.005(2) -0.002(6) 0.005(4)
C2A 0.024(9) 0.018(4) 0.024(3) 0.004(3) 0.012(5) 0.007(5)
C3A 0.022(6) 0.017(3) 0.033(3) 0.006(3) 0.009(4) 0.005(3)
C4A 0.019(4) 0.017(2) 0.0182(17) 0.0019(14) -0.0003(18) 0.0087(17)
C5A 0.037(6) 0.030(4) 0.043(4) 0.016(3) 0.025(4) 0.014(4)
C6A 0.041(8) 0.023(4) 0.038(5) 0.013(3) 0.013(5) 0.001(5)
C1B 0.021(8) 0.017(3) 0.016(3) 0.005(2) -0.002(6) 0.005(4)
C2B 0.024(9) 0.018(4) 0.024(3) 0.004(3) 0.012(5) 0.007(5)
C3B 0.022(6) 0.017(3) 0.033(3) 0.006(3) 0.009(4) 0.005(3)
C4B 0.019(4) 0.017(2) 0.0182(17) 0.0019(14) -0.0003(18) 0.0087(17)
C5B 0.037(6) 0.030(4) 0.043(4) 0.016(3) 0.025(4) 0.014(4)
C6B 0.041(8) 0.023(4) 0.038(5) 0.013(3) 0.013(5) 0.001(5)
C7 0.036(3) 0.016(3) 0.019(2) 0.0041(19) 0.002(2) 0.013(2)
C8A 0.038(8) 0.014(3) 0.015(5) 0.003(3) -0.004(5) 0.007(4)
C9A 0.032(7) 0.026(7) 0.034(7) 0.017(6) -0.002(6) 0.000(6)
C10A 0.025(5) 0.035(8) 0.032(8) 0.019(7) -0.005(4) 0.005(5)
C11A 0.026(4) 0.024(3) 0.021(4) 0.011(3) 0.002(3) 0.013(3)
C12A 0.026(5) 0.030(6) 0.040(7) 0.023(5) 0.001(4) 0.009(3)
C13A 0.027(5) 0.033(5) 0.037(6) 0.018(5) -0.007(4) 0.012(3)
C8B 0.038(8) 0.014(3) 0.015(5) 0.003(3) -0.004(5) 0.007(4)
C9B 0.032(7) 0.026(7) 0.034(7) 0.017(6) -0.002(6) 0.000(6)
C10B 0.025(5) 0.035(8) 0.032(8) 0.019(7) -0.005(4) 0.005(5)
C11B 0.026(4) 0.024(3) 0.021(4) 0.011(3) 0.002(3) 0.013(3)
C12B 0.026(5) 0.030(6) 0.040(7) 0.023(5) 0.001(4) 0.009(3)
C13B 0.027(5) 0.033(5) 0.037(6) 0.018(5) -0.007(4) 0.012(3)
C14 0.035(3) 0.019(3) 0.022(3) 0.009(2) -0.005(2) 0.009(2)
C15A 0.017(9) 0.017(3) 0.020(3) 0.008(3) -0.002(4) 0.003(6)
C16A 0.014(10) 0.019(3) 0.029(4) 0.007(3) -0.005(5) 0.009(7)
C17A 0.027(8) 0.018(3) 0.025(3) 0.000(2) -0.001(4) 0.015(4)
C18A 0.019(4) 0.017(2) 0.0182(17) 0.0019(14) -0.0003(18) 0.0087(17)
C19A 0.026(5) 0.024(4) 0.017(3) 0.006(2) 0.002(3) 0.016(3)
C20A 0.028(8) 0.018(3) 0.016(3) 0.002(2) 0.004(4) 0.017(4)
C15B 0.017(9) 0.017(3) 0.020(3) 0.008(3) -0.002(4) 0.003(6)
C16B 0.014(10) 0.019(3) 0.029(4) 0.007(3) -0.005(5) 0.009(7)
C17B 0.027(8) 0.018(3) 0.025(3) 0.000(2) -0.001(4) 0.015(4)
C18B 0.019(4) 0.017(2) 0.0182(17) 0.0019(14) -0.0003(18) 0.0087(17)
C19B 0.026(5) 0.024(4) 0.017(3) 0.006(2) 0.002(3) 0.016(3)
C20B 0.028(8) 0.018(3) 0.016(3) 0.002(2) 0.004(4) 0.017(4)
C21 0.017(2) 0.030(3) 0.020(3) 0.007(2) -0.0016(19) 0.001(2)
C22A 0.053(9) 0.033(5) 0.071(9) 0.023(6) 0.026(8) 0.017(6)
C22B 0.053(9) 0.033(5) 0.071(9) 0.023(6) 0.026(8) 0.017(6)
C23A 0.070(8) 0.070(9) 0.056(7) 0.039(7) 0.018(6) 0.018(7)
C23B 0.070(8) 0.070(9) 0.056(7) 0.039(7) 0.018(6) 0.018(7)
C24A 0.073(10) 0.103(13) 0.147(16) 0.078(13) 0.029(10) 0.043(10)
C24B 0.073(10) 0.103(13) 0.147(16) 0.078(13) 0.029(10) 0.043(10)
C25A 0.090(7) 0.056(5) 0.106(7) 0.041(5) 0.006(5) 0.020(5)
C25B 0.090(7) 0.056(5) 0.106(7) 0.041(5) 0.006(5) 0.020(5)
O8 0.061(4) 0.069(5) 0.063(4) 0.019(3) -0.010(3) 0.007(3)
N3 0.057(5) 0.093(7) 0.075(6) 0.033(5) 0.009(4) 0.028(5)
C26 0.050(6) 0.110(10) 0.079(8) 0.028(7) -0.005(5) 0.023(6)
C27 0.102(9) 0.059(7) 0.165(13) 0.069(8) -0.018(9) 0.014(6)
C28 0.090(7) 0.056(5) 0.106(7) 0.041(5) 0.006(5) 0.020(5)
C29 0.062(6) 0.059(6) 0.058(5) 0.020(4) -0.008(4) 0.018(5)

loop_
_atom_type_symbol
_atom_type_description
_atom_type_scat_dispersion_real
_atom_type_scat_dispersion_imag
_atom_type_scat_source
C C 0.0033 0.0016 'International Tables Vol C Tables 4.2.6.8 and 6.1.1.4'
H H 0.0000 0.0000 'International Tables Vol C Tables 4.2.6.8 and 6.1.1.4'
N N 0.0061 0.0033 'International Tables Vol C Tables 4.2.6.8 and 6.1.1.4'
O O 0.0106 0.0060 'International Tables Vol C Tables 4.2.6.8 and 6.1.1.4'
Tb Tb -0.1723 4.1537 'International Tables Vol C Tables 4.2.6.8 and 6.1.1.4'

loop_
_geom_angle_atom_site_label_1
_geom_angle_atom_site_label_2
_geom_angle_atom_site_label_3
_geom_angle
_geom_angle_site_symmetry_1
_geom_angle_site_symmetry_3
_geom_angle_publ_flag
O1 Tb1 O2 124.21(18) . 2 ?
O1 Tb1 O3 79.00(18) . 1_545 ?
O1 Tb1 O4 77.64(16) . 2_565 ?
O1 Tb1 O5 158.41(19) . 1_544 ?
O1 Tb1 O6 87.50(16) . 2_666 ?
O1 Tb1 O7A 75.2(3) . . ?
O1 Tb1 O7B 86.1(3) . . ?
O2 Tb1 O7A 143.9(4) 2 . ?
O2 Tb1 O7B 134.8(5) 2 . ?
O3 Tb1 O2 75.38(16) 1_545 2 ?
O3 Tb1 O4 125.19(16) 1_545 2_565 ?
O3 Tb1 O7A 140.7(4) 1_545 . ?
O3 Tb1 O7B 148.7(5) 1_545 . ?
O4 Tb1 O2 78.25(17) 2_565 2 ?
O4 Tb1 O7A 77.3(5) 2_565 . ?
O4 Tb1 O7B 77.1(6) 2_565 . ?
O5 Tb1 O2 74.11(16) 1_544 2 ?
O5 Tb1 O3 119.65(16) 1_544 1_545 ?
O5 Tb1 O4 97.32(15) 1_544 2_565 ?
O5 Tb1 O6 87.40(15) 1_544 2_666 ?
O5 Tb1 O7A 83.2(3) 1_544 . ?
O5 Tb1 O7B 72.3(3) 1_544 . ?
O6 Tb1 O2 130.15(17) 2_666 2 ?
O6 Tb1 O3 74.75(16) 2_666 1_545 ?
O6 Tb1 O4 151.05(16) 2_666 2_565 ?
O6 Tb1 O7A 74.9(5) 2_666 . ?
O6 Tb1 O7B 77.3(6) 2_666 . ?
C7 O1 Tb1 163.2(5) . . ?
C7 O2 Tb1 126.8(4) . 2 ?
C14 O3 Tb1 149.8(4) . 1_565 ?
C14 O4 Tb1 133.9(4) . 2_565 ?
C21 O5 Tb1 138.6(4) . 1_566 ?
C21 O6 Tb1 133.9(4) . 2_666 ?
C22A O7A Tb1 133.3(9) . . ?
C22B O7B Tb1 148.1(16) . . ?
C1B N1B C8B 118.9(19) . . ?
C1B N1B C15B 120(2) . . ?
C8B N1B C15B 121.1(18) . . ?
C8A N1A C1A 116.3(17) . . ?
C15A N1A C1A 121(2) . . ?
C15A N1A C8A 121.9(19) . . ?
C22A N2A C24A 130.6(18) . . ?
C22A N2A C25A 116.2(15) . . ?
C24A N2A C25A 113.2(16) . . ?
C22B N2B C24B 119.0(16) . . ?
C22B N2B C25B 121.3(15) . . ?
C24B N2B C25B 119.6(17) . . ?
C2A C1A N1A 119.4(14) . . ?
C2A C1A C6A 120.0 . . ?
C6A C1A N1A 120.5(14) . . ?
C1A C2A H2A 120.0 . . ?
C1A C2A C3A 120.0 . . ?
C3A C2A H2A 120.0 . . ?
C2A C3A H3A 120.0 . . ?
C2A C3A C4A 120.0 . . ?
C4A C3A H3A 120.0 . . ?
C3A C4A C5A 120.0 . . ?
C3A C4A C7 120.0(17) . . ?
C5A C4A C7 119.9(17) . . ?
C4A C5A H5A 120.0 . . ?
C4A C5A C6A 120.0 . . ?
C6A C5A H5A 120.0 . . ?
C1A C6A H6A 120.0 . . ?
C5A C6A C1A 120.0 . . ?
C5A C6A H6A 120.0 . . ?
C2B C1B N1B 119.7(13) . . ?
C2B C1B C6B 120.0 . . ?
C6B C1B N1B 120.0(14) . . ?
C1B C2B H2B 120.0 . . ?
C3B C2B C1B 120.0 . . ?
C3B C2B H2B 120.0 . . ?
C2B C3B H3B 120.0 . . ?
C2B C3B C4B 120.0 . . ?
C4B C3B H3B 120.0 . . ?
C3B C4B C7 121.1(17) . . ?
C5B C4B C3B 120.0 . . ?
C5B C4B C7 118.6(17) . . ?
C4B C5B H5B 120.0 . . ?
C6B C5B C4B 120.0 . . ?
C6B C5B H5B 120.0 . . ?
C1B C6B H6B 120.0 . . ?
C5B C6B C1B 120.0 . . ?
C5B C6B H6B 120.0 . . ?
O1 C7 O2 124.9(5) . . ?
O1 C7 C4A 120.6(11) . . ?
O1 C7 C4B 115.0(11) . . ?
O2 C7 C4A 114.4(11) . . ?
O2 C7 C4B 120.0(11) . . ?
C9A C8A N1A 119.9(12) . . ?
C9A C8A C13A 120.0 . . ?
C13A C8A N1A 120.0(12) . . ?
C8A C9A H9A 120.0 . . ?
C8A C9A C10A 120.0 . . ?
C10A C9A H9A 120.0 . . ?
C9A C10A H10A 120.0 . . ?
C11A C10A C9A 120.0 . . ?
C11A C10A H10A 120.0 . . ?
C10A C11A C12A 120.0 . . ?
C10A C11A C14 120.6(10) . . ?
C12A C11A C14 119.2(10) . . ?
C11A C12A H12A 120.0 . . ?
C11A C12A C13A 120.0 . . ?
C13A C12A H12A 120.0 . . ?
C8A C13A H13A 120.0 . . ?
C12A C13A C8A 120.0 . . ?
C12A C13A H13A 120.0 . . ?
C9B C8B N1B 119.8(11) . . ?
C9B C8B C13B 120.0 . . ?
C13B C8B N1B 120.2(11) . . ?
C8B C9B H9B 120.0 . . ?
C10B C9B C8B 120.0 . . ?
C10B C9B H9B 120.0 . . ?
C9B C10B H10B 120.0 . . ?
C11B C10B C9B 120.0 . . ?
C11B C10B H10B 120.0 . . ?
C10B C11B C14 118.2(10) . . ?
C12B C11B C10B 120.0 . . ?
C12B C11B C14 121.8(10) . . ?
C11B C12B H12B 120.0 . . ?
C11B C12B C13B 120.0 . . ?
C13B C12B H12B 120.0 . . ?
C8B C13B H13B 120.0 . . ?
C12B C13B C8B 120.0 . . ?
C12B C13B H13B 120.0 . . ?
O3 C14 O4 126.1(5) . . ?
O3 C14 C11A 121.5(7) . . ?
O3 C14 C11B 112.1(7) . . ?
O4 C14 C11A 112.4(7) . . ?
O4 C14 C11B 121.8(8) . . ?
N1A C15A C16A 117.8(18) . . ?
N1A C15A C20A 122.2(17) . . ?
C16A C15A C20A 120.0 . . ?
C15A C16A H16A 120.0 . . ?
C17A C16A C15A 120.0 . . ?
C17A C16A H16A 120.0 . . ?
C16A C17A H17A 120.0 . . ?
C16A C17A C18A 120.0 . . ?
C18A C17A H17A 120.0 . . ?
C17A C18A C19A 120.0 . . ?
C17A C18A C21 123.6(13) . . ?
C19A C18A C21 116.3(13) . . ?
C18A C19A H19A 120.0 . . ?
C20A C19A C18A 120.0 . . ?
C20A C19A H19A 120.0 . . ?
C15A C20A H20A 120.0 . . ?
C19A C20A C15A 120.0 . . ?
C19A C20A H20A 120.0 . . ?
C16B C15B N1B 121.9(17) . . ?
C16B C15B C20B 120.0 . . ?
C20B C15B N1B 118.1(17) . . ?
C15B C16B H16B 120.0 . . ?
C17B C16B C15B 120.0 . . ?
C17B C16B H16B 120.0 . . ?
C16B C17B H17B 120.0 . . ?
C16B C17B C18B 120.0 . . ?
C18B C17B H17B 120.0 . . ?
C17B C18B C21 116.4(13) . . ?
C19B C18B C17B 120.0 . . ?
C19B C18B C21 123.6(13) . . ?
C18B C19B H19B 120.0 . . ?
C20B C19B C18B 120.0 . . ?
C20B C19B H19B 120.0 . . ?
C15B C20B H20B 120.0 . . ?
C19B C20B C15B 120.0 . . ?
C19B C20B H20B 120.0 . . ?
O5 C21 C18A 115.2(9) . . ?
O5 C21 C18B 122.5(9) . . ?
O6 C21 O5 124.0(5) . . ?
O6 C21 C18A 120.8(9) . . ?
O6 C21 C18B 113.5(9) . . ?
O7A C22A N2A 125.1(17) . . ?
O7A C22A C23A 117.1(15) . . ?
N2A C22A C23A 117.8(15) . . ?
O7B C22B N2B 121.4(17) . . ?
O7B C22B C23B 118.6(18) . . ?
N2B C22B C23B 120.0(16) . . ?
C22A C23A H23A 109.5 . . ?
C22A C23A H23B 109.5 . . ?
C22A C23A H23C 109.5 . . ?
H23A C23A H23B 109.5 . . ?
H23A C23A H23C 109.5 . . ?
H23B C23A H23C 109.5 . . ?
C22B C23B H23D 109.5 . . ?
C22B C23B H23E 109.5 . . ?
C22B C23B H23F 109.5 . . ?
H23D C23B H23E 109.5 . . ?
H23D C23B H23F 109.5 . . ?
H23E C23B H23F 109.5 . . ?
N2A C24A H24A 109.5 . . ?
N2A C24A H24B 109.5 . . ?
N2A C24A H24C 109.5 . . ?
H24A C24A H24B 109.5 . . ?
H24A C24A H24C 109.5 . . ?
H24B C24A H24C 109.5 . . ?
N2B C24B H24D 109.5 . . ?
N2B C24B H24E 109.5 . . ?
N2B C24B H24F 109.5 . . ?
H24D C24B H24E 109.5 . . ?
H24D C24B H24F 109.5 . . ?
H24E C24B H24F 109.5 . . ?
N2A C25A H25A 109.5 . . ?
N2A C25A H25B 109.5 . . ?
N2A C25A H25C 109.5 . . ?
H25A C25A H25B 109.5 . . ?
H25A C25A H25C 109.5 . . ?
H25B C25A H25C 109.5 . . ?
N2B C25B H25D 109.5 . . ?
N2B C25B H25E 109.5 . . ?
N2B C25B H25F 109.5 . . ?
H25D C25B H25E 109.5 . . ?
H25D C25B H25F 109.5 . . ?
H25E C25B H25F 109.5 . . ?
C26 N3 C28 112.8(10) . . ?
C26 N3 C29 130.5(11) . . ?
C29 N3 C28 116.4(8) . . ?
O8 C26 N3 129.9(14) . . ?
O8 C26 C27 119.4(11) . . ?
N3 C26 C27 110.7(10) . . ?
C26 C27 H27A 109.5 . . ?
C26 C27 H27B 109.5 . . ?
C26 C27 H27C 109.5 . . ?
H27A C27 H27B 109.5 . . ?
H27A C27 H27C 109.5 . . ?
H27B C27 H27C 109.5 . . ?
N3 C28 H28A 109.5 . . ?
N3 C28 H28B 109.5 . . ?
N3 C28 H28C 109.5 . . ?
H28A C28 H28B 109.5 . . ?
H28A C28 H28C 109.5 . . ?
H28B C28 H28C 109.5 . . ?
N3 C29 H29A 109.5 . . ?
N3 C29 H29B 109.5 . . ?
N3 C29 H29C 109.5 . . ?
H29A C29 H29B 109.5 . . ?
H29A C29 H29C 109.5 . . ?
H29B C29 H29C 109.5 . . ?

loop_
_geom_bond_atom_site_label_1
_geom_bond_atom_site_label_2
_geom_bond_distance
_geom_bond_site_symmetry_2
_geom_bond_publ_flag
Tb1 O1 2.277(4) . ?
Tb1 O2 2.349(4) 2 ?
Tb1 O3 2.338(4) 1_545 ?
Tb1 O4 2.344(4) 2_565 ?
Tb1 O5 2.292(4) 1_544 ?
Tb1 O6 2.321(4) 2_666 ?
Tb1 O7A 2.385(9) . ?
Tb1 O7B 2.392(11) . ?
O1 C7 1.239(7) . ?
O2 C7 1.256(7) . ?
O3 C14 1.247(7) . ?
O4 C14 1.253(7) . ?
O5 C21 1.265(7) . ?
O6 C21 1.265(7) . ?
O7A C22A 1.234(15) . ?
O7B C22B 1.230(16) . ?
N1B C1B 1.40(2) . ?
N1B C8B 1.44(2) . ?
N1B C15B 1.44(2) . ?
N1A C1A 1.47(2) . ?
N1A C8A 1.44(2) . ?
N1A C15A 1.37(2) . ?
N2A C22A 1.274(15) . ?
N2A C24A 1.458(16) . ?
N2A C25A 1.519(16) . ?
N2B C22B 1.279(16) . ?
N2B C24B 1.484(16) . ?
N2B C25B 1.513(16) . ?
C1A C2A 1.3900 . ?
C1A C6A 1.3900 . ?
C2A H2A 0.9500 . ?
C2A C3A 1.3900 . ?
C3A H3A 0.9500 . ?
C3A C4A 1.3900 . ?
C4A C5A 1.3900 . ?
C4A C7 1.516(13) . ?
C5A H5A 0.9500 . ?
C5A C6A 1.3900 . ?
C6A H6A 0.9500 . ?
C1B C2B 1.3900 . ?
C1B C6B 1.3900 . ?
C2B H2B 0.9500 . ?
C2B C3B 1.3900 . ?
C3B H3B 0.9500 . ?
C3B C4B 1.3900 . ?
C4B C5B 1.3900 . ?
C4B C7 1.500(13) . ?
C5B H5B 0.9500 . ?
C5B C6B 1.3900 . ?
C6B H6B 0.9500 . ?
C8A C9A 1.3900 . ?
C8A C13A 1.3900 . ?
C9A H9A 0.9500 . ?
C9A C10A 1.3900 . ?
C10A H10A 0.9500 . ?
C10A C11A 1.3900 . ?
C11A C12A 1.3900 . ?
C11A C14 1.523(12) . ?
C12A H12A 0.9500 . ?
C12A C13A 1.3900 . ?
C13A H13A 0.9500 . ?
C8B C9B 1.3900 . ?
C8B C13B 1.3900 . ?
C9B H9B 0.9500 . ?
C9B C10B 1.3900 . ?
C10B H10B 0.9500 . ?
C10B C11B 1.3900 . ?
C11B C12B 1.3900 . ?
C11B C14 1.519(12) . ?
C12B H12B 0.9500 . ?
C12B C13B 1.3900 . ?
C13B H13B 0.9500 . ?
C15A C16A 1.3900 . ?
C15A C20A 1.3900 . ?
C16A H16A 0.9500 . ?
C16A C17A 1.3900 . ?
C17A H17A 0.9500 . ?
C17A C18A 1.3900 . ?
C18A C19A 1.3900 . ?
C18A C21 1.507(13) . ?
C19A H19A 0.9500 . ?
C19A C20A 1.3900 . ?
C20A H20A 0.9500 . ?
C15B C16B 1.3900 . ?
C15B C20B 1.3900 . ?
C16B H16B 0.9500 . ?
C16B C17B 1.3900 . ?
C17B H17B 0.9500 . ?
C17B C18B 1.3900 . ?
C18B C19B 1.3900 . ?
C18B C21 1.519(13) . ?
C19B H19B 0.9500 . ?
C19B C20B 1.3900 . ?
C20B H20B 0.9500 . ?
C22A C23A 1.524(16) . ?
C22B C23B 1.550(17) . ?
C23A H23A 0.9800 . ?
C23A H23B 0.9800 . ?
C23A H23C 0.9800 . ?
C23B H23D 0.9800 . ?
C23B H23E 0.9800 . ?
C23B H23F 0.9800 . ?
C24A H24A 0.9800 . ?
C24A H24B 0.9800 . ?
C24A H24C 0.9800 . ?
C24B H24D 0.9800 . ?
C24B H24E 0.9800 . ?
C24B H24F 0.9800 . ?
C25A H25A 0.9800 . ?
C25A H25B 0.9800 . ?
C25A H25C 0.9800 . ?
C25B H25D 0.9800 . ?
C25B H25E 0.9800 . ?
C25B H25F 0.9800 . ?
O8 C26 1.198(12) . ?
N3 C26 1.256(13) . ?
N3 C28 1.521(14) . ?
N3 C29 1.476(12) . ?
C26 C27 1.609(17) . ?
C27 H27A 0.9800 . ?
C27 H27B 0.9800 . ?
C27 H27C 0.9800 . ?
C28 H28A 0.9800 . ?
C28 H28B 0.9800 . ?
C28 H28C 0.9800 . ?
C29 H29A 0.9800 . ?
C29 H29B 0.9800 . ?
C29 H29C 0.9800 . ?

loop_
_geom_torsion_atom_site_label_1
_geom_torsion_atom_site_label_2
_geom_torsion_atom_site_label_3
_geom_torsion_atom_site_label_4
_geom_torsion
_geom_torsion_site_symmetry_1
_geom_torsion_site_symmetry_2
_geom_torsion_site_symmetry_3
_geom_torsion_site_symmetry_4
_geom_torsion_publ_flag
Tb1 O1 C7 O2 5.8(19) . . . . ?
Tb1 O1 C7 C4A -172.4(17) . . . . ?
Tb1 O1 C7 C4B -175.5(17) . . . . ?
Tb1 O2 C7 O1 -11.7(8) 2 . . . ?
Tb1 O2 C7 C4A 166.7(12) 2 . . . ?
Tb1 O2 C7 C4B 169.7(13) 2 . . . ?
Tb1 O3 C14 O4 6.1(12) 1_565 . . . ?
Tb1 O3 C14 C11A -172.4(9) 1_565 . . . ?
Tb1 O3 C14 C11B -176.8(9) 1_565 . . . ?
Tb1 O4 C14 O3 22.2(9) 2_565 . . . ?
Tb1 O4 C14 C11A -159.2(8) 2_565 . . . ?
Tb1 O4 C14 C11B -154.6(9) 2_565 . . . ?
Tb1 O5 C21 O6 -87.4(7) 1_566 . . . ?
Tb1 O5 C21 C18A 91.6(15) 1_566 . . . ?
Tb1 O5 C21 C18B 93.8(16) 1_566 . . . ?
Tb1 O6 C21 O5 -24.0(9) 2_666 . . . ?
Tb1 O6 C21 C18A 157.1(14) 2_666 . . . ?
Tb1 O6 C21 C18B 154.9(13) 2_666 . . . ?
Tb1 O7A C22A N2A -112.0(19) . . . . ?
Tb1 O7A C22A C23A 70(2) . . . . ?
Tb1 O7B C22B N2B -168.6(17) . . . . ?
Tb1 O7B C22B C23B 11(3) . . . . ?
N1B C1B C2B C3B 174(2) . . . . ?
N1B C1B C6B C5B -174(2) . . . . ?
N1B C8B C9B C10B -179.9(13) . . . . ?
N1B C8B C13B C12B 179.9(13) . . . . ?
N1B C15B C16B C17B 179.2(18) . . . . ?
N1B C15B C20B C19B -179.3(17) . . . . ?
N1A C1A C2A C3A 177(2) . . . . ?
N1A C1A C6A C5A -177(2) . . . . ?
N1A C8A C9A C10A -178.3(12) . . . . ?
N1A C8A C13A C12A 178.3(12) . . . . ?
N1A C15A C16A C17A -178.6(18) . . . . ?
N1A C15A C20A C19A 178.6(19) . . . . ?
C1A N1A C8A C9A 61.3(14) . . . . ?
C1A N1A C8A C13A -117.0(15) . . . . ?
C1A N1A C15A C16A -162.5(14) . . . . ?
C1A N1A C15A C20A 19(2) . . . . ?
C1A C2A C3A C4A 0.0 . . . . ?
C2A C1A C6A C5A 0.0 . . . . ?
C2A C3A C4A C5A 0.0 . . . . ?
C2A C3A C4A C7 -178(2) . . . . ?
C3A C4A C5A C6A 0.0 . . . . ?
C3A C4A C7 O1 -159.3(13) . . . . ?
C3A C4A C7 O2 22.3(19) . . . . ?
C4A C5A C6A C1A 0.0 . . . . ?
C5A C4A C7 O1 23(2) . . . . ?
C5A C4A C7 O2 -155.5(13) . . . . ?
C6A C1A C2A C3A 0.0 . . . . ?
C1B N1B C8B C9B 75.8(14) . . . . ?
C1B N1B C8B C13B -104.1(16) . . . . ?
C1B N1B C15B C16B -155.8(15) . . . . ?
C1B N1B C15B C20B 23.5(19) . . . . ?
C1B C2B C3B C4B 0.0 . . . . ?
C2B C1B C6B C5B 0.0 . . . . ?
C2B C3B C4B C5B 0.0 . . . . ?
C2B C3B C4B C7 -174(2) . . . . ?
C3B C4B C5B C6B 0.0 . . . . ?
C3B C4B C7 O1 -161.1(13) . . . . ?
C3B C4B C7 O2 18(2) . . . . ?
C4B C5B C6B C1B 0.0 . . . . ?
C5B C4B C7 O1 25.0(18) . . . . ?
C5B C4B C7 O2 -156.2(13) . . . . ?
C6B C1B C2B C3B 0.0 . . . . ?
C7 C4A C5A C6A 178(2) . . . . ?
C7 C4B C5B C6B 174.0(19) . . . . ?
C8A N1A C1A C2A -112.9(18) . . . . ?
C8A N1A C1A C6A 64(2) . . . . ?
C8A N1A C15A C16A 28(2) . . . . ?
C8A N1A C15A C20A -150.1(15) . . . . ?
C8A C9A C10A C11A 0.0 . . . . ?
C9A C8A C13A C12A 0.0 . . . . ?
C9A C10A C11A C12A 0.0 . . . . ?
C9A C10A C11A C14 174.8(12) . . . . ?
C10A C11A C12A C13A 0.0 . . . . ?
C10A C11A C14 O3 -144.4(7) . . . . ?
C10A C11A C14 O4 36.9(9) . . . . ?
C11A C12A C13A C8A 0.0 . . . . ?
C12A C11A C14 O3 30.4(15) . . . . ?
C12A C11A C14 O4 -148.3(9) . . . . ?
C13A C8A C9A C10A 0.0 . . . . ?
C8B N1B C1B C2B -104.4(19) . . . . ?
C8B N1B C1B C6B 69(2) . . . . ?
C8B N1B C15B C16B 18(2) . . . . ?
C8B N1B C15B C20B -162.3(14) . . . . ?
C8B C9B C10B C11B 0.0 . . . . ?
C9B C8B C13B C12B 0.0 . . . . ?
C9B C10B C11B C12B 0.0 . . . . ?
C9B C10B C11B C14 -179.2(13) . . . . ?
C10B C11B C12B C13B 0.0 . . . . ?
C10B C11B C14 O3 -166.5(6) . . . . ?
C10B C11B C14 O4 10.8(11) . . . . ?
C11B C12B C13B C8B 0.0 . . . . ?
C12B C11B C14 O3 14.4(14) . . . . ?
C12B C11B C14 O4 -168.4(8) . . . . ?
C13B C8B C9B C10B 0.0 . . . . ?
C14 C11A C12A C13A -174.8(12) . . . . ?
C14 C11B C12B C13B 179.1(13) . . . . ?
C15A N1A C1A C2A 77(2) . . . . ?
C15A N1A C1A C6A -106(2) . . . . ?
C15A N1A C8A C9A -129.2(15) . . . . ?
C15A N1A C8A C13A 52.5(17) . . . . ?
C15A C16A C17A C18A 0.0 . . . . ?
C16A C15A C20A C19A 0.0 . . . . ?
C16A C17A C18A C19A 0.0 . . . . ?
C16A C17A C18A C21 -176(2) . . . . ?
C17A C18A C19A C20A 0.0 . . . . ?
C17A C18A C21 O5 3(2) . . . . ?
C17A C18A C21 O6 -178.4(12) . . . . ?
C18A C19A C20A C15A 0.0 . . . . ?
C19A C18A C21 O5 -173.7(11) . . . . ?
C19A C18A C21 O6 5.3(18) . . . . ?
C20A C15A C16A C17A 0.0 . . . . ?
C15B N1B C1B C2B 70(2) . . . . ?
C15B N1B C1B C6B -116.4(18) . . . . ?
C15B N1B C8B C9B -98.6(17) . . . . ?
C15B N1B C8B C13B 81.5(15) . . . . ?
C15B C16B C17B C18B 0.0 . . . . ?
C16B C15B C20B C19B 0.0 . . . . ?
C16B C17B C18B C19B 0.0 . . . . ?
C16B C17B C18B C21 180(2) . . . . ?
C17B C18B C19B C20B 0.0 . . . . ?
C17B C18B C21 O5 7(2) . . . . ?
C17B C18B C21 O6 -171.6(11) . . . . ?
C18B C19B C20B C15B 0.0 . . . . ?
C19B C18B C21 O5 -173.1(11) . . . . ?
C19B C18B C21 O6 8.0(19) . . . . ?
C20B C15B C16B C17B 0.0 . . . . ?
C21 C18A C19A C20A 176(2) . . . . ?
C21 C18B C19B C20B -180(2) . . . . ?
C24A N2A C22A O7A 177.0(16) . . . . ?
C24A N2A C22A C23A -5(2) . . . . ?
C24B N2B C22B O7B -5(2) . . . . ?
C24B N2B C22B C23B 176.1(19) . . . . ?
C25A N2A C22A O7A -1.5(19) . . . . ?
C25A N2A C22A C23A 176.4(14) . . . . ?
C25B N2B C22B O7B 179.7(18) . . . . ?
C25B N2B C22B C23B 1(2) . . . . ?
C28 N3 C26 O8 -2.2(18) . . . . ?
C28 N3 C26 C27 177.5(10) . . . . ?
C29 N3 C26 O8 -176.9(11) . . . . ?
C29 N3 C26 C27 2.9(17) . . . . ?

loop_
_twin_individual_id
_twin_individual_mass_fraction_refined
1 0.778(2)
2 0.222(2)
